data_4088157
loop_
_publ_author_name
'Blass, Brittany L.'
'Hern\'andez S\'anchez, Ra\'ul'
'Decker, Victoria A.'
'Robinson, Michael J.'
'Piro, Nicholas A.'
'Kassel, W. Scott'
'Diaconescu, Paula L.'
'Nataro, Chip'

_publ_section_title
;
 Structural, Computational, and Spectroscopic Investigation of
 [Pd(\k3-1,1&#x2032;-bis(di-tert-butylphosphino)ferrocenediyl)X]+ (X = Cl,
 Br, I) Compounds
;
_journal_issue 4
_journal_name_full Organometallics
_journal_page_first 462
_journal_paper_doi 10.1021/acs.organomet.5b00889
_journal_volume 35
_journal_year 2016
_chemical_formula_sum 'C26 H44 Fe I2 P2 Pd'
_chemical_formula_weight 834.60
_space_group_crystal_system orthorhombic
_space_group_IT_number 61
_space_group_name_Hall '-P 2ac 2ab'
_space_group_name_H-M_alt 'P b c a'
_atom_sites_solution_hydrogens geom
_audit_creation_method SHELXL-2014/6
_cell_angle_alpha 90
_cell_angle_beta 90
_cell_angle_gamma 90
_cell_formula_units_Z 8
_cell_length_a 11.9955(7)
_cell_length_b 19.6035(11)
_cell_length_c 26.1547(15)
_cell_measurement_reflns_used 9921
_cell_measurement_temperature 200(2)
_cell_measurement_theta_max 32.07
_cell_measurement_theta_min 2.22
_cell_volume 6150.4(6)
_computing_cell_refinement 'Bruker SAINT'
_computing_data_collection 'Bruker APEX2'
_computing_data_reduction 'Bruker SAINT'
_computing_molecular_graphics 'Bruker SHELXTL'
_computing_publication_material 'Bruker SHELXTL'
_computing_structure_refinement 'SHELXL-2014/6 (Sheldrick, 2014)'
_computing_structure_solution 'SHELXS-97 (Sheldrick 2008)'
_diffrn_ambient_temperature 200(2)
_diffrn_measured_fraction_theta_full 1.000
_diffrn_measured_fraction_theta_max 1.000
_diffrn_measurement_device_type 'Bruker APEX-II CCD'
_diffrn_measurement_method '\f and \w scans'
_diffrn_radiation_type MoK\a
_diffrn_radiation_wavelength 0.71073
_diffrn_reflns_av_R_equivalents 0.0374
_diffrn_reflns_av_unetI/netI 0.0122
_diffrn_reflns_Laue_measured_fraction_full 1.000
_diffrn_reflns_Laue_measured_fraction_max 1.000
_diffrn_reflns_limit_h_max 17
_diffrn_reflns_limit_h_min -17
_diffrn_reflns_limit_k_max 29
_diffrn_reflns_limit_k_min -29
_diffrn_reflns_limit_l_max 39
_diffrn_reflns_limit_l_min -39
_diffrn_reflns_number 227938
_diffrn_reflns_point_group_measured_fraction_full 1.000
_diffrn_reflns_point_group_measured_fraction_max 1.000
_diffrn_reflns_theta_full 25.242
_diffrn_reflns_theta_max 32.032
_diffrn_reflns_theta_min 1.557
_exptl_absorpt_coefficient_mu 3.181
_exptl_absorpt_correction_T_max 0.7465
_exptl_absorpt_correction_T_min 0.5948
_exptl_absorpt_correction_type multi-scan
_exptl_absorpt_process_details SADABS
_exptl_crystal_colour black
_exptl_crystal_density_diffrn 1.803
_exptl_crystal_description block
_exptl_crystal_F_000 3264
_exptl_crystal_size_max 0.450
_exptl_crystal_size_mid 0.450
_exptl_crystal_size_min 0.400
_refine_diff_density_max 1.555
_refine_diff_density_min -1.568
_refine_diff_density_rms 0.121
_refine_ls_extinction_method none
_refine_ls_goodness_of_fit_ref 1.297
_refine_ls_hydrogen_treatment constr
_refine_ls_matrix_type full
_refine_ls_number_parameters 289
_refine_ls_number_reflns 10703
_refine_ls_number_restraints 0
_refine_ls_restrained_S_all 1.297
_refine_ls_R_factor_all 0.0538
_refine_ls_R_factor_gt 0.0469
_refine_ls_shift/su_max 0.003
_refine_ls_shift/su_mean 0.000
_refine_ls_structure_factor_coef Fsqd
_refine_ls_weighting_details 'w=1/[\s^2^(Fo^2^)+(0.0156P)^2^+24.2198P] where P=(Fo^2^+2Fc^2^)/3'
_refine_ls_weighting_scheme calc
_refine_ls_wR_factor_gt 0.0956
_refine_ls_wR_factor_ref 0.0987
_reflns_Friedel_coverage 0.000
_reflns_number_gt 9524
_reflns_number_total 10703
_reflns_threshold_expression 'I > 2\s(I)'
_cod_data_source_file om5b00889_si_002.cif
_cod_data_source_block chip089_200K
_cod_database_code 4088157
_shelx_space_group_comment
; 
The symmetry employed for this shelxl refinement is uniquely defined 
by the following loop, which should always be used as a source of 
symmetry information in preference to the above space-group names. 
They are only intended as comments. 
;
_shelx_estimated_absorpt_t_min 0.329
_shelx_estimated_absorpt_t_max 0.363
_shelxl_version_number 2014/6

loop_
_space_group_symop_operation_xyz
'x, y, z'
'x+1/2, -y+1/2, -z'
'-x, y+1/2, -z+1/2'
'-x+1/2, -y, z+1/2'
'-x, -y, -z'
'-x-1/2, y-1/2, z'
'x, -y-1/2, z-1/2'
'x-1/2, y, -z-1/2'

loop_
_atom_site_label
_atom_site_type_symbol
_atom_site_fract_x
_atom_site_fract_y
_atom_site_fract_z
_atom_site_U_iso_or_equiv
_atom_site_adp_type
_atom_site_occupancy
_atom_site_site_symmetry_order
_atom_site_calc_flag
_atom_site_refinement_flags_posn
_atom_site_refinement_flags_adp
I2 I 0.70378(3) 1.18499(2) 0.67165(2) 0.04201(7) Uani 1 1 d . .
Pd1 Pd 0.69248(2) 0.92804(2) 0.89388(2) 0.02278(6) Uani 1 1 d . .
Fe1 Fe 0.64515(6) 0.80664(3) 0.83221(2) 0.03533(13) Uani 1 1 d . .
I1 I 0.73890(4) 1.03921(2) 0.94299(2) 0.06141(12) Uani 1 1 d . .
P1 P 0.82499(8) 0.85662(6) 0.92724(4) 0.02972(19) Uani 1 1 d . .
P2 P 0.54709(8) 0.96875(4) 0.84612(4) 0.02391(16) Uani 1 1 d . .
C1 C 0.7547(4) 0.7879(2) 0.89436(18) 0.0371(9) Uani 1 1 d . .
C2 C 0.6398(4) 0.7694(2) 0.90612(19) 0.0419(10) Uani 1 1 d . .
H2A H 0.5947 0.7882 0.9324 0.050 Uiso 1 1 calc R U
C3 C 0.6650(5) 0.8823(2) 0.77804(17) 0.0460(11) Uani 1 1 d . .
H3A H 0.7281 0.9115 0.7763 0.055 Uiso 1 1 calc R U
C4 C 0.5630(4) 0.89535(19) 0.80585(15) 0.0313(8) Uani 1 1 d . .
C5 C 0.4091(4) 0.9635(3) 0.8784(2) 0.0489(12) Uani 1 1 d . .
C6 C 0.3118(4) 0.9639(4) 0.8409(3) 0.089(3) Uani 1 1 d . .
H6A H 0.3185 0.9250 0.8176 0.134 Uiso 1 1 calc R U
H6B H 0.2415 0.9605 0.8599 0.134 Uiso 1 1 calc R U
H6C H 0.3128 1.0064 0.8212 0.134 Uiso 1 1 calc R U
C7 C 0.4102(4) 0.8984(3) 0.9122(2) 0.0574(15) Uani 1 1 d . .
H7A H 0.4739 0.9002 0.9357 0.086 Uiso 1 1 calc R U
H7B H 0.3409 0.8959 0.9320 0.086 Uiso 1 1 calc R U
H7C H 0.4166 0.8579 0.8904 0.086 Uiso 1 1 calc R U
C8 C 0.3989(6) 1.0243(3) 0.9149(3) 0.081(2) Uani 1 1 d . .
H8A H 0.4616 1.0239 0.9390 0.121 Uiso 1 1 calc R U
H8B H 0.3999 1.0668 0.8952 0.121 Uiso 1 1 calc R U
H8C H 0.3287 1.0210 0.9339 0.121 Uiso 1 1 calc R U
C9 C 0.5627(4) 1.04411(19) 0.80226(16) 0.0326(8) Uani 1 1 d . .
C10 C 0.6863(4) 1.0497(2) 0.7883(2) 0.0462(11) Uani 1 1 d . .
H10A H 0.7103 1.0076 0.7713 0.069 Uiso 1 1 calc R U
H10B H 0.6973 1.0885 0.7652 0.069 Uiso 1 1 calc R U
H10C H 0.7303 1.0565 0.8195 0.069 Uiso 1 1 calc R U
C11 C 0.4940(7) 1.0349(3) 0.7535(2) 0.077(2) Uani 1 1 d . .
H11A H 0.5154 0.9921 0.7367 0.116 Uiso 1 1 calc R U
H11B H 0.4146 1.0334 0.7622 0.116 Uiso 1 1 calc R U
H11C H 0.5079 1.0732 0.7303 0.116 Uiso 1 1 calc R U
C12 C 0.5296(4) 1.1106(2) 0.8285(2) 0.0485(12) Uani 1 1 d . .
H12A H 0.5737 1.1164 0.8597 0.073 Uiso 1 1 calc R U
H12B H 0.5436 1.1490 0.8054 0.073 Uiso 1 1 calc R U
H12C H 0.4502 1.1092 0.8373 0.073 Uiso 1 1 calc R U
C13 C 0.4953(5) 0.8360(2) 0.7997(2) 0.0510(13) Uani 1 1 d . .
H13A H 0.4242 0.8290 0.8147 0.061 Uiso 1 1 calc R U
C14 C 0.5508(7) 0.7901(3) 0.7678(2) 0.074(2) Uani 1 1 d . .
H14A H 0.5234 0.7469 0.7572 0.089 Uiso 1 1 calc R U
C15 C 0.6537(8) 0.8184(3) 0.7539(2) 0.072(2) Uani 1 1 d . .
H15A H 0.7071 0.7980 0.7319 0.087 Uiso 1 1 calc R U
C17 C 0.7853(5) 0.7497(3) 0.8504(2) 0.0608(15) Uani 1 1 d . .
H17A H 0.8548 0.7526 0.8331 0.073 Uiso 1 1 calc R U
C18 C 0.6964(6) 0.7071(3) 0.8368(3) 0.073(2) Uani 1 1 d . .
H18A H 0.6961 0.6760 0.8090 0.088 Uiso 1 1 calc R U
C19 C 0.6078(6) 0.7178(2) 0.8710(2) 0.0596(16) Uani 1 1 d . .
H19A H 0.5384 0.6945 0.8706 0.072 Uiso 1 1 calc R U
C20 C 0.8265(4) 0.8331(2) 0.99705(17) 0.0396(9) Uani 1 1 d . .
C21 C 0.8726(8) 0.7616(4) 1.0057(3) 0.092(3) Uani 1 1 d . .
H21A H 0.8298 0.7288 0.9854 0.137 Uiso 1 1 calc R U
H21B H 0.9510 0.7602 0.9953 0.137 Uiso 1 1 calc R U
H21C H 0.8666 0.7499 1.0420 0.137 Uiso 1 1 calc R U
C22 C 0.8903(6) 0.8858(4) 1.0278(2) 0.0697(19) Uani 1 1 d . .
H22A H 0.8588 0.9312 1.0215 0.105 Uiso 1 1 calc R U
H22B H 0.8844 0.8750 1.0643 0.105 Uiso 1 1 calc R U
H22C H 0.9689 0.8853 1.0176 0.105 Uiso 1 1 calc R U
C23 C 0.7069(5) 0.8340(4) 1.01672(19) 0.0590(15) Uani 1 1 d . .
H23A H 0.6625 0.8005 0.9978 0.088 Uiso 1 1 calc R U
H23B H 0.7062 0.8225 1.0532 0.088 Uiso 1 1 calc R U
H23C H 0.6751 0.8796 1.0118 0.088 Uiso 1 1 calc R U
C24 C 0.9676(4) 0.8684(3) 0.8993(2) 0.0522(13) Uani 1 1 d . .
C25 C 0.9503(5) 0.8913(4) 0.8438(2) 0.0603(15) Uani 1 1 d . .
H25A H 0.9032 0.9322 0.8432 0.090 Uiso 1 1 calc R U
H25B H 1.0227 0.9018 0.8283 0.090 Uiso 1 1 calc R U
H25C H 0.9140 0.8547 0.8245 0.090 Uiso 1 1 calc R U
C26 C 1.0407(5) 0.8049(4) 0.9009(3) 0.090(3) Uani 1 1 d . .
H26A H 1.0512 0.7907 0.9365 0.134 Uiso 1 1 calc R U
H26B H 1.0046 0.7681 0.8817 0.134 Uiso 1 1 calc R U
H26C H 1.1133 0.8152 0.8855 0.134 Uiso 1 1 calc R U
C27 C 1.0245(5) 0.9294(4) 0.9264(3) 0.081(2) Uani 1 1 d . .
H27A H 0.9756 0.9694 0.9247 0.122 Uiso 1 1 calc R U
H27B H 1.0388 0.9177 0.9622 0.122 Uiso 1 1 calc R U
H27C H 1.0952 0.9397 0.9093 0.122 Uiso 1 1 calc R U

loop_
_atom_site_aniso_label
_atom_site_aniso_U_11
_atom_site_aniso_U_22
_atom_site_aniso_U_33
_atom_site_aniso_U_23
_atom_site_aniso_U_13
_atom_site_aniso_U_12
I2 0.04543(16) 0.04494(16) 0.03565(14) -0.00073(12) -0.00617(12) -0.00002(13)
Pd1 0.02465(11) 0.02282(11) 0.02087(11) -0.00078(9) 0.00080(9) 0.00056(9)
Fe1 0.0497(4) 0.0223(2) 0.0340(3) -0.0067(2) -0.0040(3) 0.0069(2)
I1 0.1058(3) 0.03576(15) 0.04267(17) -0.01040(13) -0.02877(19) -0.00554(18)
P1 0.0212(4) 0.0385(5) 0.0295(4) 0.0061(4) 0.0005(3) 0.0030(4)
P2 0.0221(4) 0.0201(4) 0.0295(4) 0.0024(3) 0.0020(3) 0.0014(3)
C1 0.0323(19) 0.0318(18) 0.047(2) 0.0004(17) -0.0031(18) 0.0112(15)
C2 0.041(2) 0.037(2) 0.047(2) 0.0144(19) -0.0110(19) -0.0034(18)
C3 0.070(3) 0.038(2) 0.0297(19) -0.0038(17) 0.011(2) 0.006(2)
C4 0.042(2) 0.0224(15) 0.0297(17) -0.0004(13) -0.0094(16) -0.0012(15)
C5 0.032(2) 0.045(2) 0.070(3) 0.021(2) 0.020(2) 0.0107(19)
C6 0.023(2) 0.113(6) 0.132(7) 0.056(5) -0.002(3) 0.002(3)
C7 0.043(3) 0.058(3) 0.071(4) 0.029(3) 0.027(3) 0.005(2)
C8 0.091(5) 0.058(3) 0.093(5) 0.019(3) 0.063(4) 0.037(3)
C9 0.037(2) 0.0249(16) 0.0361(19) 0.0075(14) -0.0097(16) -0.0089(15)
C10 0.049(3) 0.037(2) 0.053(3) 0.009(2) 0.015(2) -0.007(2)
C11 0.107(5) 0.061(3) 0.063(3) 0.030(3) -0.055(4) -0.043(4)
C12 0.047(3) 0.0220(17) 0.076(4) 0.007(2) 0.001(2) 0.0037(17)
C13 0.068(3) 0.032(2) 0.053(3) 0.0044(19) -0.035(3) -0.011(2)
C14 0.143(7) 0.031(2) 0.048(3) -0.012(2) -0.042(4) -0.004(3)
C15 0.138(7) 0.046(3) 0.033(2) -0.014(2) 0.007(3) 0.021(4)
C17 0.059(3) 0.047(3) 0.076(4) -0.020(3) -0.004(3) 0.027(3)
C18 0.090(5) 0.027(2) 0.103(5) -0.021(3) -0.031(4) 0.023(3)
C19 0.070(4) 0.028(2) 0.081(4) 0.013(2) -0.028(3) -0.004(2)
C20 0.037(2) 0.049(2) 0.033(2) 0.0132(18) -0.0035(16) 0.0018(19)
C21 0.129(7) 0.080(5) 0.065(4) 0.038(4) 0.012(4) 0.051(5)
C22 0.075(4) 0.094(5) 0.040(3) 0.016(3) -0.016(3) -0.034(4)
C23 0.051(3) 0.093(4) 0.033(2) 0.009(3) 0.006(2) -0.013(3)
C24 0.0246(19) 0.084(4) 0.048(3) 0.012(3) 0.0076(18) 0.003(2)
C25 0.043(3) 0.090(4) 0.047(3) 0.010(3) 0.024(2) 0.005(3)
C26 0.035(3) 0.133(7) 0.101(5) 0.038(5) 0.017(3) 0.043(4)
C27 0.043(3) 0.134(7) 0.067(4) 0.003(4) 0.008(3) -0.041(4)

loop_
_atom_type_symbol
_atom_type_description
_atom_type_scat_dispersion_real
_atom_type_scat_dispersion_imag
_atom_type_scat_source
C C 0.0033 0.0016 'International Tables Vol C Tables 4.2.6.8 and 6.1.1.4'
P P 0.1023 0.0942 'International Tables Vol C Tables 4.2.6.8 and 6.1.1.4'
Fe Fe 0.3463 0.8444 'International Tables Vol C Tables 4.2.6.8 and 6.1.1.4'
Pd Pd -0.9988 1.0072 'International Tables Vol C Tables 4.2.6.8 and 6.1.1.4'
I I -0.4742 1.8119 'International Tables Vol C Tables 4.2.6.8 and 6.1.1.4'
H H 0.0000 0.0000 'International Tables Vol C Tables 4.2.6.8 and 6.1.1.4'

loop_
_geom_angle_atom_site_label_1
_geom_angle_atom_site_label_2
_geom_angle_atom_site_label_3
_geom_angle
P2 Pd1 P1 161.74(4)
P2 Pd1 I1 98.11(3)
P1 Pd1 I1 100.14(3)
P2 Pd1 Fe1 80.51(3)
P1 Pd1 Fe1 81.24(3)
I1 Pd1 Fe1 176.255(19)
C18 Fe1 C14 93.6(2)
C18 Fe1 C15 98.7(3)
C14 Fe1 C15 39.8(3)
C18 Fe1 C19 39.9(3)
C14 Fe1 C19 98.6(2)
C15 Fe1 C19 126.4(2)
C18 Fe1 C3 133.6(3)
C14 Fe1 C3 67.3(2)
C15 Fe1 C3 39.9(2)
C19 Fe1 C3 165.5(2)
C18 Fe1 C2 67.5(3)
C14 Fe1 C2 133.9(3)
C15 Fe1 C2 165.7(2)
C19 Fe1 C2 40.2(2)
C3 Fe1 C2 154.02(19)
C18 Fe1 C13 123.4(2)
C14 Fe1 C13 39.6(3)
C15 Fe1 C13 66.7(3)
C19 Fe1 C13 104.4(2)
C3 Fe1 C13 67.5(2)
C2 Fe1 C13 117.1(2)
C18 Fe1 C17 39.7(3)
C14 Fe1 C17 123.4(3)
C15 Fe1 C17 104.4(3)
C19 Fe1 C17 67.0(3)
C3 Fe1 C17 116.8(3)
C2 Fe1 C17 67.7(2)
C13 Fe1 C17 161.5(2)
C18 Fe1 C4 160.4(2)
C14 Fe1 C4 66.80(18)
C15 Fe1 C4 66.9(2)
C19 Fe1 C4 138.9(2)
C3 Fe1 C4 40.46(18)
C2 Fe1 C4 125.53(18)
C13 Fe1 C4 39.87(16)
C17 Fe1 C4 153.6(2)
C18 Fe1 C1 66.7(2)
C14 Fe1 C1 160.31(19)
C15 Fe1 C1 138.5(3)
C19 Fe1 C1 67.2(2)
C3 Fe1 C1 125.3(2)
C2 Fe1 C1 40.73(18)
C13 Fe1 C1 154.2(2)
C17 Fe1 C1 39.53(19)
C4 Fe1 C1 132.88(15)
C18 Fe1 Pd1 133.04(19)
C14 Fe1 Pd1 133.32(16)
C15 Fe1 Pd1 116.45(18)
C19 Fe1 Pd1 117.19(18)
C3 Fe1 Pd1 76.81(13)
C2 Fe1 Pd1 77.21(14)
C13 Fe1 Pd1 99.70(13)
C17 Fe1 Pd1 98.81(16)
C4 Fe1 Pd1 66.54(10)
C1 Fe1 Pd1 66.34(12)
C1 P1 C24 109.4(2)
C1 P1 C20 106.5(2)
C24 P1 C20 113.5(2)
C1 P1 Pd1 87.15(13)
C24 P1 Pd1 114.18(18)
C20 P1 Pd1 121.71(15)
C4 P2 C5 108.5(2)
C4 P2 C9 105.16(18)
C5 P2 C9 114.1(2)
C4 P2 Pd1 87.69(13)
C5 P2 Pd1 114.27(17)
C9 P2 Pd1 122.08(13)
C17 C1 C2 106.5(5)
C17 C1 P1 131.1(4)
C2 C1 P1 121.8(3)
C17 C1 Fe1 68.4(3)
C2 C1 Fe1 67.6(2)
P1 C1 Fe1 121.7(2)
C19 C2 C1 107.2(5)
C19 C2 Fe1 69.8(3)
C1 C2 Fe1 71.6(3)
C19 C2 H2A 126.4
C1 C2 H2A 126.4
Fe1 C2 H2A 123.8
C15 C3 C4 107.5(5)
C15 C3 Fe1 70.0(3)
C4 C3 Fe1 71.6(2)
C15 C3 H3A 126.2
C4 C3 H3A 126.2
Fe1 C3 H3A 123.8
C13 C4 C3 106.3(4)
C13 C4 P2 131.3(4)
C3 C4 P2 121.8(3)
C13 C4 Fe1 68.4(2)
C3 C4 Fe1 67.9(2)
P2 C4 Fe1 121.2(2)
C6 C5 C8 109.6(5)
C6 C5 C7 112.1(5)
C8 C5 C7 106.5(5)
C6 C5 P2 112.9(4)
C8 C5 P2 108.1(4)
C7 C5 P2 107.2(3)
C5 C6 H6A 109.5
C5 C6 H6B 109.5
H6A C6 H6B 109.5
C5 C6 H6C 109.5
H6A C6 H6C 109.5
H6B C6 H6C 109.5
C5 C7 H7A 109.5
C5 C7 H7B 109.5
H7A C7 H7B 109.5
C5 C7 H7C 109.5
H7A C7 H7C 109.5
H7B C7 H7C 109.5
C5 C8 H8A 109.5
C5 C8 H8B 109.5
H8A C8 H8B 109.5
C5 C8 H8C 109.5
H8A C8 H8C 109.5
H8B C8 H8C 109.5
C12 C9 C11 109.6(4)
C12 C9 C10 107.4(4)
C11 C9 C10 109.4(5)
C12 C9 P2 111.8(3)
C11 C9 P2 111.2(3)
C10 C9 P2 107.4(3)
C9 C10 H10A 109.5
C9 C10 H10B 109.5
H10A C10 H10B 109.5
C9 C10 H10C 109.5
H10A C10 H10C 109.5
H10B C10 H10C 109.5
C9 C11 H11A 109.5
C9 C11 H11B 109.5
H11A C11 H11B 109.5
C9 C11 H11C 109.5
H11A C11 H11C 109.5
H11B C11 H11C 109.5
C9 C12 H12A 109.5
C9 C12 H12B 109.5
H12A C12 H12B 109.5
C9 C12 H12C 109.5
H12A C12 H12C 109.5
H12B C12 H12C 109.5
C14 C13 C4 108.8(6)
C14 C13 Fe1 69.7(3)
C4 C13 Fe1 71.7(3)
C14 C13 H13A 125.6
C4 C13 H13A 125.6
Fe1 C13 H13A 124.6
C13 C14 C15 108.6(5)
C13 C14 Fe1 70.8(3)
C15 C14 Fe1 70.4(4)
C13 C14 H14A 125.7
C15 C14 H14A 125.7
Fe1 C14 H14A 124.7
C14 C15 C3 108.8(5)
C14 C15 Fe1 69.8(3)
C3 C15 Fe1 70.1(3)
C14 C15 H15A 125.6
C3 C15 H15A 125.6
Fe1 C15 H15A 126.0
C18 C17 C1 108.8(6)
C18 C17 Fe1 69.2(3)
C1 C17 Fe1 72.1(3)
C18 C17 H17A 125.6
C1 C17 H17A 125.6
Fe1 C17 H17A 124.7
C17 C18 C19 109.0(5)
C17 C18 Fe1 71.1(3)
C19 C18 Fe1 70.6(3)
C17 C18 H18A 125.5
C19 C18 H18A 125.5
Fe1 C18 H18A 124.4
C18 C19 C2 108.3(5)
C18 C19 Fe1 69.5(3)
C2 C19 Fe1 70.1(3)
C18 C19 H19A 125.9
C2 C19 H19A 125.9
Fe1 C19 H19A 126.2
C22 C20 C21 111.4(5)
C22 C20 C23 106.7(5)
C21 C20 C23 107.6(5)
C22 C20 P1 110.6(3)
C21 C20 P1 111.9(4)
C23 C20 P1 108.4(3)
C20 C21 H21A 109.5
C20 C21 H21B 109.5
H21A C21 H21B 109.5
C20 C21 H21C 109.5
H21A C21 H21C 109.5
H21B C21 H21C 109.5
C20 C22 H22A 109.5
C20 C22 H22B 109.5
H22A C22 H22B 109.5
C20 C22 H22C 109.5
H22A C22 H22C 109.5
H22B C22 H22C 109.5
C20 C23 H23A 109.5
C20 C23 H23B 109.5
H23A C23 H23B 109.5
C20 C23 H23C 109.5
H23A C23 H23C 109.5
H23B C23 H23C 109.5
C26 C24 C25 110.1(5)
C26 C24 C27 111.4(5)
C25 C24 C27 105.4(5)
C26 C24 P1 114.5(4)
C25 C24 P1 106.4(3)
C27 C24 P1 108.7(4)
C24 C25 H25A 109.5
C24 C25 H25B 109.5
H25A C25 H25B 109.5
C24 C25 H25C 109.5
H25A C25 H25C 109.5
H25B C25 H25C 109.5
C24 C26 H26A 109.5
C24 C26 H26B 109.5
H26A C26 H26B 109.5
C24 C26 H26C 109.5
H26A C26 H26C 109.5
H26B C26 H26C 109.5
C24 C27 H27A 109.5
C24 C27 H27B 109.5
H27A C27 H27B 109.5
C24 C27 H27C 109.5
H27A C27 H27C 109.5
H27B C27 H27C 109.5

loop_
_geom_bond_atom_site_label_1
_geom_bond_atom_site_label_2
_geom_bond_distance
Pd1 P2 2.2888(10)
Pd1 P1 2.2909(10)
Pd1 I1 2.5902(4)
Pd1 Fe1 2.9305(6)
Fe1 C18 2.049(5)
Fe1 C14 2.056(5)
Fe1 C15 2.063(6)
Fe1 C19 2.064(5)
Fe1 C3 2.065(5)
Fe1 C2 2.068(5)
Fe1 C13 2.070(5)
Fe1 C17 2.073(5)
Fe1 C4 2.114(4)
Fe1 C1 2.122(4)
P1 C1 1.806(5)
P1 C24 1.874(5)
P1 C20 1.883(4)
P2 C4 1.794(4)
P2 C5 1.860(4)
P2 C9 1.880(4)
C1 C17 1.420(7)
C1 C2 1.459(7)
C2 C19 1.419(7)
C2 H2A 0.9500
C3 C15 1.408(7)
C3 C4 1.446(7)
C3 H3A 0.9500
C4 C13 1.427(6)
C5 C6 1.525(9)
C5 C8 1.532(9)
C5 C7 1.554(7)
C6 H6A 0.9800
C6 H6B 0.9800
C6 H6C 0.9800
C7 H7A 0.9800
C7 H7B 0.9800
C7 H7C 0.9800
C8 H8A 0.9800
C8 H8B 0.9800
C8 H8C 0.9800
C9 C12 1.526(6)
C9 C11 1.529(6)
C9 C10 1.530(6)
C10 H10A 0.9800
C10 H10B 0.9800
C10 H10C 0.9800
C11 H11A 0.9800
C11 H11B 0.9800
C11 H11C 0.9800
C12 H12A 0.9800
C12 H12B 0.9800
C12 H12C 0.9800
C13 C14 1.396(9)
C13 H13A 0.9500
C14 C15 1.401(11)
C14 H14A 0.9500
C15 H15A 0.9500
C17 C18 1.401(9)
C17 H17A 0.9500
C18 C19 1.403(10)
C18 H18A 0.9500
C19 H19A 0.9500
C20 C22 1.517(8)
C20 C21 1.524(8)
C20 C23 1.524(7)
C21 H21A 0.9800
C21 H21B 0.9800
C21 H21C 0.9800
C22 H22A 0.9800
C22 H22B 0.9800
C22 H22C 0.9800
C23 H23A 0.9800
C23 H23B 0.9800
C23 H23C 0.9800
C24 C26 1.522(8)
C24 C25 1.534(7)
C24 C27 1.547(9)
C25 H25A 0.9800
C25 H25B 0.9800
C25 H25C 0.9800
C26 H26A 0.9800
C26 H26B 0.9800
C26 H26C 0.9800
C27 H27A 0.9800
C27 H27B 0.9800
C27 H27C 0.9800
